data_1545540
loop_
_publ_author_name
'Bolla, Geetha'
'Chernyshev, Vladimir'
'Nangia, Ashwini'

_publ_section_title
;
 Acemetacin cocrystal structures by powder X-ray diffraction
;
_journal_issue 3
_journal_name_full IUCrJ
_journal_paper_doi 10.1107/S2052252517002305
_journal_volume 4
_journal_year 2017
_chemical_formula_moiety 'C21 H18 Cl N O6, C7 H7 N O2'
_chemical_formula_sum 'C28 H25 Cl N2 O8'
_chemical_formula_weight 552.95
_chemical_melting_point 431
_chemical_name_common ACEMETACINPABA
_chemical_name_systematic
; 
 ? 
;
_space_group_IT_number 4
_symmetry_cell_setting monoclinic
_symmetry_space_group_name_Hall 'P 2yb'
_symmetry_space_group_name_H-M 'P 1 21 1'
_audit_creation_method SHELXL-97
_cell_angle_alpha 90.00
_cell_angle_beta 113.529(17)
_cell_angle_gamma 90.00
_cell_formula_units_Z 2
_cell_length_a 17.2939(18)
_cell_length_b 4.8191(7)
_cell_length_c 16.9544(15)
_cell_measurement_reflns_used 802
_cell_measurement_temperature 298(2)
_cell_measurement_theta_max 37.46
_cell_measurement_theta_min 2.79
_cell_volume 1295.5(3)
_computing_cell_refinement 'MRIA (Zlokazov & Chernyshev, 1992)'
_computing_data_collection '<i>G670 Imaging Plate Guinier Camera Software</i> (Huber, 2002)'
_computing_data_reduction '<i>G670 Imaging Plate Guinier Camera Software</i>'
_computing_molecular_graphics 'PLATON (Spek, 2009)'
_computing_publication_material 'MRIA, SHELXL97 (Sheldrick, 2008)'
_computing_structure_refinement MRIA
_computing_structure_solution 'simulated annealing (Zhukov et al., 2001)'
_diffrn_ambient_temperature 298(2)
_diffrn_detector_type 'Imaging Plate'
_diffrn_measurement_device 'Guinier camera G670'
_diffrn_radiation_monochromator 'Curved Germanium (111)'
_diffrn_radiation_source 'line-focus sealed tube'
_diffrn_radiation_type CuK\a~1~
_diffrn_radiation_wavelength 1.54059
_diffrn_source 'Fine focus X-ray tube'
_diffrn_source_target Cu
_exptl_absorpt_coefficient_mu 1.783
_exptl_crystal_density_diffrn 1.417
_exptl_crystal_density_method 'not measured'
_exptl_crystal_F_000 576
_pd_block_diffractogram_id PABA
_pd_char_colour 'light yellow'
_pd_char_particle_morphology 'no specific habit'
_pd_instr_location
;
Dept. of Chemistry, Moscow State University, 119991 Moscow, Russia
;
_pd_meas_2theta_range_inc 0.01
_pd_meas_2theta_range_max 75.000
_pd_meas_2theta_range_min 3.000
_pd_meas_number_of_points 7201
_pd_meas_scan_method cont
_pd_prep_pressure 101
_pd_prep_temperature 298(2)
_pd_proc_2theta_range_inc 0.01
_pd_proc_2theta_range_max 75.000
_pd_proc_2theta_range_min 3.000
_pd_proc_info_excluded_regions none
_pd_proc_ls_background_function 'Chebyshev polynomial up to the 5th order'
_pd_proc_ls_pref_orient_corr
;
March-Dollase (1986) texture correction.
Direction of preferred orientation [010],
texture parameter r = 0.99(1).
;
_pd_proc_ls_profile_function 'split-type pseudo-Voigt (Toraya, 1986)'
_pd_proc_ls_prof_R_factor 0.0183
_pd_proc_ls_prof_wR_expected 0.0173
_pd_proc_ls_prof_wR_factor 0.0236
_pd_proc_wavelength 1.54059
_pd_spec_mounting
; 
thin layer on the non-diffracting silicon plate
;
_pd_spec_mount_mode transmission
_pd_spec_shape flat_sheet
_pd_spec_size_axial 15
_pd_spec_size_equat 1
_pd_spec_size_thick 1
_refine_diff_density_max 0.53
_refine_diff_density_min -0.46
_refine_diff_density_rms 0.22
_refine_ls_extinction_method none
_refine_ls_goodness_of_fit_all 1.365
_refine_ls_hydrogen_treatment noref
_refine_ls_matrix_type fullcycle
_refine_ls_number_parameters 197
_refine_ls_number_restraints 131
_refine_ls_R_I_factor 0.0404
_refine_ls_shift/su_max .002
_refine_ls_shift/su_mean .000
_refine_ls_structure_factor_coef Inet
_refine_ls_weighting_scheme sigma
_cod_data_source_file ed5011.cif
_cod_data_source_block ACMPABA
_cod_original_sg_symbol_H-M 'P 21'
_cod_database_code 1545540

loop_
_symmetry_equiv_pos_as_xyz
'x, y, z'
'-x, y+1/2, -z'

loop_
_atom_site_label
_atom_site_type_symbol
_atom_site_fract_x
_atom_site_fract_y
_atom_site_fract_z
_atom_site_U_iso_or_equiv
_atom_site_adp_type
_atom_site_occupancy
_atom_site_symmetry_multiplicity
_atom_site_calc_flag
Cl1 Cl 1.0427(2) 0.3730 0.6862(2) 0.0620(16) Uiso 1 1 d
C1 C 0.9470(7) 0.306(4) 0.6061(7) 0.073(7) Uiso 1 1 d
C2 C 0.9424(7) 0.096(4) 0.5448(8) 0.066(7) Uiso 1 1 d
H2 H 0.9897 -0.0031 0.5480 0.079 Uiso 1 1 calc
C3 C 0.8629(8) 0.049(4) 0.4800(8) 0.067(7) Uiso 1 1 d
H3 H 0.8579 -0.0820 0.4378 0.081 Uiso 1 1 calc
C4 C 0.7910(7) 0.187(4) 0.4754(8) 0.071(7) Uiso 1 1 d
C5 C 0.7952(8) 0.394(5) 0.5360(8) 0.076(6) Uiso 1 1 d
H5 H 0.7476 0.4906 0.5329 0.091 Uiso 1 1 calc
C6 C 0.8766(7) 0.446(4) 0.6026(8) 0.069(6) Uiso 1 1 d
H6 H 0.8819 0.5777 0.6445 0.083 Uiso 1 1 calc
C7 C 0.7075(8) 0.107(4) 0.4108(8) 0.075(7) Uiso 1 1 d
C8 C 0.7233(8) 0.204(3) 0.2721(8) 0.065(6) Uiso 1 1 d
C9 C 0.6838(8) 0.104(4) 0.1884(8) 0.073(6) Uiso 1 1 d
C10 C 0.6236(7) -0.104(4) 0.1891(8) 0.072(6) Uiso 1 1 d
C11 C 0.6274(8) -0.124(5) 0.2727(8) 0.082(6) Uiso 1 1 d
C12 C 0.5765(7) -0.310(3) 0.2930(8) 0.066(6) Uiso 1 1 d
H12 H 0.5801 -0.3217 0.3491 0.079 Uiso 1 1 calc
C13 C 0.5197(8) -0.482(3) 0.2287(8) 0.073(7) Uiso 1 1 d
H13 H 0.4867 -0.6100 0.2422 0.088 Uiso 1 1 calc
C14 C 0.5136(8) -0.456(3) 0.1445(8) 0.076(7) Uiso 1 1 d
C15 C 0.5668(8) -0.276(4) 0.1250(8) 0.079(7) Uiso 1 1 d
H15 H 0.5646 -0.2695 0.0693 0.095 Uiso 1 1 calc
C16 C 0.3962(8) -0.750(3) 0.0952(7) 0.068(6) Uiso 1 1 d
H16A H 0.3641 -0.8561 0.0447 0.102 Uiso 1 1 calc
H16B H 0.3602 -0.6164 0.1056 0.102 Uiso 1 1 calc
H16C H 0.4193 -0.8726 0.1438 0.102 Uiso 1 1 calc
C17 C 0.7879(7) 0.419(4) 0.2997(8) 0.072(7) Uiso 1 1 d
H17A H 0.8053 0.4517 0.3602 0.108 Uiso 1 1 calc
H17B H 0.7654 0.5870 0.2686 0.108 Uiso 1 1 calc
H17C H 0.8355 0.3597 0.2884 0.108 Uiso 1 1 calc
C18 C 0.6977(8) 0.217(3) 0.1119(7) 0.063(6) Uiso 1 1 d
H18A H 0.6426 0.2392 0.0655 0.076 Uiso 1 1 calc
H18B H 0.7216 0.4008 0.1272 0.076 Uiso 1 1 calc
C19 C 0.7509(7) 0.065(4) 0.0763(8) 0.066(6) Uiso 1 1 d
C20 C 0.8239(7) -0.070(4) -0.0041(8) 0.070(6) Uiso 1 1 d
H20A H 0.8158 -0.0843 -0.0639 0.084 Uiso 1 1 calc
H20B H 0.8160 -0.2529 0.0153 0.084 Uiso 1 1 calc
C21 C 0.9122(8) 0.027(3) 0.0483(8) 0.073(7) Uiso 1 1 d
N1 N 0.6900(6) 0.061(3) 0.3245(6) 0.065(5) Uiso 1 1 d
O1 O 0.6469(5) 0.112(2) 0.4320(5) 0.061(4) Uiso 1 1 d
O2 O 0.4606(4) -0.616(2) 0.0832(5) 0.057(4) Uiso 1 1 d
O3 O 0.7856(5) -0.140(2) 0.1181(5) 0.061(4) Uiso 1 1 d
O4 O 0.7616(5) 0.117(2) 0.0029(5) 0.062(4) Uiso 1 1 d
O5 O 0.9249(5) 0.208(2) 0.1019(5) 0.056(4) Uiso 1 1 d
O6 O 0.9699(5) -0.101(3) 0.0324(5) 0.065(4) Uiso 1 1 d
H6A H 1.0162 -0.0380 0.0631 0.098 Uiso 1 1 calc
N2 N 1.4863(6) 0.283(3) 0.4351(6) 0.069(5) Uiso 1 1 d
H2A H 1.5266 0.1879 0.4310 0.083 Uiso 1 1 calc
H2B H 1.4967 0.3962 0.4773 0.083 Uiso 1 1 calc
O7 O 1.0937(5) 0.322(2) 0.2094(5) 0.063(4) Uiso 1 1 d
H7 H 1.0457 0.2929 0.1740 0.094 Uiso 1 1 calc
O8 O 1.1243(4) -0.021(2) 0.1376(5) 0.058(4) Uiso 1 1 d
C22 C 1.1468(7) 0.155(4) 0.1943(8) 0.070(6) Uiso 1 1 d
C23 C 1.2359(8) 0.192(4) 0.2554(8) 0.069(6) Uiso 1 1 d
C24 C 1.3011(7) 0.041(3) 0.2458(8) 0.073(7) Uiso 1 1 d
H24 H 1.2885 -0.0827 0.2002 0.088 Uiso 1 1 calc
C25 C 1.3839(8) 0.074(4) 0.3037(8) 0.065(6) Uiso 1 1 d
H25 H 1.4265 -0.0257 0.2960 0.078 Uiso 1 1 calc
C26 C 1.4041(7) 0.254(3) 0.3733(8) 0.071(7) Uiso 1 1 d
C27 C 1.3386(8) 0.407(4) 0.3826(8) 0.073(6) Uiso 1 1 d
H27 H 1.3509 0.5312 0.4279 0.088 Uiso 1 1 calc
C28 C 1.2567(8) 0.372(4) 0.3249(8) 0.077(6) Uiso 1 1 d
H28 H 1.2141 0.4712 0.3326 0.092 Uiso 1 1 calc

loop_
_atom_type_symbol
_atom_type_description
_atom_type_scat_dispersion_real
_atom_type_scat_dispersion_imag
_atom_type_scat_source
Cl Cl 0.3639 0.7018 'International Tables Vol C Tables 4.2.6.8 and 6.1.1.4'
O O 0.0492 0.0322 'International Tables Vol C Tables 4.2.6.8 and 6.1.1.4'
N N 0.0311 0.0180 'International Tables Vol C Tables 4.2.6.8 and 6.1.1.4'
C C 0.0181 0.0091 'International Tables Vol C Tables 4.2.6.8 and 6.1.1.4'
H H 0.0000 0.0000 'International Tables Vol C Tables 4.2.6.8 and 6.1.1.4'

loop_
_geom_angle_atom_site_label_1
_geom_angle_atom_site_label_2
_geom_angle_atom_site_label_3
_geom_angle
C6 C1 C2 121.7(10)
C6 C1 Cl1 120.3(11)
C2 C1 Cl1 118.0(10)
C3 C2 C1 116.2(13)
C3 C2 H2 121.9
C1 C2 H2 122.0
C4 C3 C2 123.0(14)
C4 C3 H3 118.5
C2 C3 H3 118.5
C3 C4 C5 121.0(11)
C3 C4 C7 120.4(14)
C5 C4 C7 118.4(13)
C4 C5 C6 116.5(14)
C4 C5 H5 121.7
C6 C5 H5 121.8
C1 C6 C5 121.6(14)
C1 C6 H6 119.2
C5 C6 H6 119.2
O1 C7 N1 117.1(10)
O1 C7 C4 118.1(12)
N1 C7 C4 124.2(13)
C9 C8 N1 108.4(12)
C9 C8 C17 125.0(14)
N1 C8 C17 126.6(11)
C8 C9 C10 107.0(13)
C8 C9 C18 124.8(14)
C10 C9 C18 128.0(11)
C11 C10 C15 118.7(16)
C11 C10 C9 108.2(13)
C15 C10 C9 133.1(13)
C12 C11 C10 121.0(14)
C12 C11 N1 131.2(13)
C10 C11 N1 107.7(15)
C11 C12 C13 120.1(13)
C11 C12 H12 120.0
C13 C12 H12 119.9
C14 C13 C12 119.1(14)
C14 C13 H13 120.5
C12 C13 H13 120.5
O2 C14 C13 119.9(14)
O2 C14 C15 119.4(12)
C13 C14 C15 120.5(12)
C14 C15 C10 120.4(13)
C14 C15 H15 119.8
C10 C15 H15 119.8
O2 C16 H16A 109.5
O2 C16 H16B 109.5
H16A C16 H16B 109.4
O2 C16 H16C 109.5
H16A C16 H16C 109.5
H16B C16 H16C 109.5
C8 C17 H17A 109.5
C8 C17 H17B 109.5
H17A C17 H17B 109.4
C8 C17 H17C 109.5
H17A C17 H17C 109.5
H17B C17 H17C 109.5
C19 C18 C9 120.7(13)
C19 C18 H18A 107.1
C9 C18 H18A 107.2
C19 C18 H18B 107.1
C9 C18 H18B 107.2
H18A C18 H18B 106.8
O3 C19 O4 118.0(14)
O3 C19 C18 113.8(13)
O4 C19 C18 128.1(13)
O4 C20 C21 111.9(13)
O4 C20 H20A 109.3
C21 C20 H20A 109.2
O4 C20 H20B 109.3
C21 C20 H20B 109.2
H20A C20 H20B 107.9
O5 C21 O6 125.1(11)
O5 C21 C20 120.2(13)
O6 C21 C20 114.7(12)
C7 N1 C11 123.3(13)
C7 N1 C8 127.7(12)
C11 N1 C8 108.7(11)
C14 O2 C16 120.5(11)
C19 O4 C20 109.8(11)
C21 O6 H6A 109.5
C26 N2 H2A 120.0
C26 N2 H2B 120.0
H2A N2 H2B 120.0
C22 O7 H7 109.5
O8 C22 O7 123.2(10)
O8 C22 C23 123.2(14)
O7 C22 C23 113.6(13)
C28 C23 C24 118.3(11)
C28 C23 C22 120.8(14)
C24 C23 C22 120.9(13)
C25 C24 C23 120.6(13)
C25 C24 H24 119.7
C23 C24 H24 119.7
C24 C25 C26 120.7(14)
C24 C25 H25 119.6
C26 C25 H25 119.6
C25 C26 N2 122.3(13)
C25 C26 C27 118.6(10)
N2 C26 C27 119.1(12)
C28 C27 C26 120.2(14)
C28 C27 H27 119.9
C26 C27 H27 119.9
C27 C28 C23 121.6(15)
C27 C28 H28 119.2
C23 C28 H28 119.2

loop_
_geom_bond_atom_site_label_1
_geom_bond_atom_site_label_2
_geom_bond_distance
Cl1 C1 1.701(11)
C1 C6 1.37(2)
C1 C2 1.43(2)
C2 C3 1.394(15)
C2 H2 0.9303
C3 C4 1.39(2)
C3 H3 0.9300
C4 C5 1.41(2)
C4 C7 1.473(16)
C5 C6 1.432(15)
C5 H5 0.9297
C6 H6 0.9298
C7 O1 1.237(18)
C7 N1 1.388(17)
C8 C9 1.392(18)
C8 N1 1.42(2)
C8 C17 1.46(2)
C9 C10 1.45(2)
C9 C18 1.51(2)
C10 C11 1.40(2)
C10 C15 1.41(2)
C11 C12 1.39(2)
C11 N1 1.41(2)
C12 C13 1.407(18)
C12 H12 0.9303
C13 C14 1.39(2)
C13 H13 0.9297
C14 O2 1.322(15)
C14 C15 1.40(2)
C15 H15 0.9300
C16 O2 1.372(18)
C16 H16A 0.9600
C16 H16B 0.9603
C16 H16C 0.9598
C17 H17A 0.9605
C17 H17B 0.9601
C17 H17C 0.9596
C18 C19 1.48(2)
C18 H18A 0.9701
C18 H18B 0.9702
C19 O3 1.224(18)
C19 O4 1.353(17)
C20 O4 1.446(19)
C20 C21 1.502(17)
C20 H20A 0.9705
C20 H20B 0.9700
C21 O5 1.214(17)
C21 O6 1.289(18)
O6 H6A 0.8200
N2 C26 1.396(13)
N2 H2A 0.8603
N2 H2B 0.8597
O7 C22 1.320(19)
O7 H7 0.8199
O8 C22 1.222(18)
C22 C23 1.485(16)
C23 C28 1.39(2)
C23 C24 1.41(2)
C24 C25 1.384(15)
C24 H24 0.9302
C25 C26 1.39(2)
C25 H25 0.9303
C26 C27 1.41(2)
C27 C28 1.372(16)
C27 H27 0.9301
C28 H28 0.9298

loop_
_geom_hbond_atom_site_label_D
_geom_hbond_atom_site_label_H
_geom_hbond_atom_site_label_A
_geom_hbond_distance_DH
_geom_hbond_distance_HA
_geom_hbond_distance_DA
_geom_hbond_angle_DHA
_geom_hbond_site_symmetry_A
O6 H6A O8 0.82 1.79 2.581(9) 161.0 .
O7 H7 O5 0.82 2.00 2.811(10) 171.9 .
N2 H2A O1 0.86 2.11 2.918(15) 157.2 1_655
N2 H2B N2 0.86 2.33 3.168(13) 166.0 2_856
